data_7123197
loop_
_publ_author_name
'Lin, Wei-Bin'
'Mou, Yong'
'Lu, Hai-Yan'
'Hu, Zhi-Qiang'
'Chen, Chuan-Feng'

_publ_section_title
;
 Metal-free construction of contiguous quaternary stereocentres with
 polycyclic framework
;
_journal_name_full 'Chemical Communications'
_journal_paper_doi 10.1039/C9CC01632E
_journal_year 2019
_chemical_formula_moiety 'C58 H48 N2 O2'
_chemical_formula_sum 'C58 H48 N2 O2'
_chemical_formula_weight 804.98
_space_group_crystal_system monoclinic
_space_group_IT_number 15
_space_group_name_Hall '-C 2yc'
_space_group_name_H-M_alt 'C 1 2/c 1'
_symmetry_space_group_name_Hall '-C 2yc'
_symmetry_space_group_name_H-M 'C 1 2/c 1'
_atom_sites_solution_hydrogens geom
_atom_sites_solution_primary dual
_audit_creation_date 2018-08-01
_audit_creation_method
;
Olex2 1.2
(compiled 2018.05.29 svn.r3508 for OlexSys, GUI svn.r5506)
;
_audit_update_record
;
2019-01-28 deposited with the CCDC.    2019-03-25 downloaded from the CCDC.
;
_cell_angle_alpha 90
_cell_angle_beta 115.965(3)
_cell_angle_gamma 90
_cell_formula_units_Z 4
_cell_length_a 24.780(7)
_cell_length_b 9.939(2)
_cell_length_c 19.014(5)
_cell_measurement_reflns_used 6264
_cell_measurement_temperature 173(2)
_cell_measurement_theta_max 27.4665
_cell_measurement_theta_min 1.1912
_cell_volume 4210.2(18)
_computing_cell_refinement 'CrystalClear (Rigaku Inc., 2007)'
_computing_data_collection 'CrystalClear (Rigaku Inc., 2007)'
_computing_data_reduction 'CrystalClear (Rigaku Inc., 2007)'
_computing_molecular_graphics 'Olex2 (Dolomanov et al., 2009)'
_computing_publication_material 'CIFTAB (Sheldrick, 2014)'
_computing_structure_refinement 'ShelXL (Sheldrick, 2015)'
_computing_structure_solution 'ShelXT (Sheldrick, 2015)'
_diffrn_ambient_temperature 173.15
_diffrn_measured_fraction_theta_full 0.996
_diffrn_measured_fraction_theta_max 0.994
_diffrn_measurement_device_type 'MM007-HF CCD(Saturn 724+)'
_diffrn_measurement_method '\w scans at fixed \c = 45\%'
_diffrn_radiation_monochromator Confocal
_diffrn_radiation_type MoK\a
_diffrn_radiation_wavelength 0.71073
_diffrn_reflns_av_R_equivalents 0.0428
_diffrn_reflns_av_unetI/netI 0.0338
_diffrn_reflns_Laue_measured_fraction_full 0.996
_diffrn_reflns_Laue_measured_fraction_max 0.994
_diffrn_reflns_limit_h_max 32
_diffrn_reflns_limit_h_min -32
_diffrn_reflns_limit_k_max 11
_diffrn_reflns_limit_k_min -12
_diffrn_reflns_limit_l_max 23
_diffrn_reflns_limit_l_min -24
_diffrn_reflns_number 19466
_diffrn_reflns_point_group_measured_fraction_full 0.996
_diffrn_reflns_point_group_measured_fraction_max 0.994
_diffrn_reflns_theta_full 25.242
_diffrn_reflns_theta_max 27.469
_diffrn_reflns_theta_min 1.828
_diffrn_source 'Rotating Anode'
_exptl_absorpt_coefficient_mu 0.076
_exptl_absorpt_correction_T_max 1.00000
_exptl_absorpt_correction_T_min 0.84321
_exptl_absorpt_correction_type multi-scan
_exptl_absorpt_process_details 'CrystalClear (Rigaku Inc., 2007)'
_exptl_crystal_colour colorless
_exptl_crystal_density_diffrn 1.270
_exptl_crystal_description block
_exptl_crystal_F_000 1704
_exptl_crystal_size_max 0.544
_exptl_crystal_size_mid 0.217
_exptl_crystal_size_min 0.217
_refine_diff_density_max 0.745
_refine_diff_density_min -0.243
_refine_diff_density_rms 0.043
_refine_ls_extinction_method none
_refine_ls_goodness_of_fit_ref 1.131
_refine_ls_hydrogen_treatment constr
_refine_ls_matrix_type full
_refine_ls_number_parameters 281
_refine_ls_number_reflns 4801
_refine_ls_number_restraints 0
_refine_ls_restrained_S_all 1.131
_refine_ls_R_factor_all 0.0639
_refine_ls_R_factor_gt 0.0594
_refine_ls_shift/su_max 0.001
_refine_ls_shift/su_mean 0.000
_refine_ls_structure_factor_coef Fsqd
_refine_ls_weighting_details 'w=1/[\s^2^(Fo^2^)+(0.0480P)^2^+4.2453P] where P=(Fo^2^+2Fc^2^)/3'
_refine_ls_weighting_scheme calc
_refine_ls_wR_factor_gt 0.1328
_refine_ls_wR_factor_ref 0.1358
_reflns_Friedel_coverage 0.000
_reflns_number_gt 4511
_reflns_number_total 4801
_reflns_threshold_expression 'I > 2\s(I)'
_cod_data_source_file c9cc01632e2.cif
_cod_data_source_block mx7344
_cod_original_cell_volume 4210.1(19)
_cod_database_code 7123197
_shelx_shelxl_version_number 2016/6
_shelx_space_group_comment
;
The symmetry employed for this shelxl refinement is uniquely defined
by the following loop, which should always be used as a source of
symmetry information in preference to the above space-group names.
They are only intended as comments.
;
_shelx_estimated_absorpt_t_max 0.984
_shelx_estimated_absorpt_t_min 0.960
_olex2_refinement_description
;
1. Fixed Uiso
 At 1.2 times of:
  All C(H) groups, All C(H,H) groups
 At 1.5 times of:
  All C(H,H,H) groups
2.a Secondary CH2 refined with riding coordinates:
 C5(H5A,H5B), C6(H6A,H6B), C7(H7A,H7B)
2.b Aromatic/amide H refined with riding coordinates:
 C2(H2), C3(H3), C12(H12), C13(H13), C15(H15), C18(H18), C19(H19), C20(H20),
 C21(H21), C22(H22), C24(H24), C25(H25), C26(H26), C27(H27), C28(H28)
2.c Idealised Me refined as rotating group:
 C29(H29A,H29B,H29C)
;
_olex2_submission_special_instructions 'No special instructions were received'

loop_
_space_group_symop_operation_xyz
'x, y, z'
'-x, y, -z+1/2'
'x+1/2, y+1/2, z'
'-x+1/2, y+1/2, -z+1/2'
'-x, -y, -z'
'x, -y, z-1/2'
'-x+1/2, -y+1/2, -z'
'x+1/2, -y+1/2, z-1/2'

loop_
_atom_site_label
_atom_site_type_symbol
_atom_site_fract_x
_atom_site_fract_y
_atom_site_fract_z
_atom_site_U_iso_or_equiv
_atom_site_adp_type
_atom_site_occupancy
_atom_site_site_symmetry_order
_atom_site_calc_flag
_atom_site_refinement_flags_posn
O1 O 0.49210(5) 0.74165(12) 0.98453(6) 0.0309(3) Uani 1 1 d .
N1 N 0.33067(6) 0.52818(15) 0.63904(8) 0.0310(3) Uani 1 1 d .
C1 C 0.52647(7) 0.82626(16) 0.96387(8) 0.0238(3) Uani 1 1 d .
C2 C 0.57229(8) 0.90410(18) 1.01861(9) 0.0307(4) Uani 1 1 d .
H2 H 0.581057 0.898521 1.072419 0.037 Uiso 1 1 calc R
C3 C 0.60486(8) 0.98903(18) 0.99483(9) 0.0318(4) Uani 1 1 d .
H3 H 0.636405 1.040539 1.032967 0.038 Uiso 1 1 calc R
C4 C 0.59299(7) 1.00178(16) 0.91650(9) 0.0255(3) Uani 1 1 d .
C5 C 0.62872(8) 1.10168(18) 0.89394(9) 0.0322(4) Uani 1 1 d .
H5A H 0.670648 1.103035 0.935082 0.039 Uiso 1 1 calc R
H5B H 0.611658 1.192719 0.891052 0.039 Uiso 1 1 calc R
C6 C 0.62862(7) 1.06842(18) 0.81606(9) 0.0305(4) Uani 1 1 d .
H6A H 0.652736 0.986333 0.821374 0.037 Uiso 1 1 calc R
H6B H 0.646959 1.143315 0.799756 0.037 Uiso 1 1 calc R
C7 C 0.56464(7) 1.04591(16) 0.75455(9) 0.0252(3) Uani 1 1 d .
H7A H 0.564821 1.029506 0.703295 0.030 Uiso 1 1 calc R
H7B H 0.540753 1.128145 0.749856 0.030 Uiso 1 1 calc R
C8 C 0.53463(6) 0.92502(15) 0.77502(8) 0.0200(3) Uani 1 1 d .
C9 C 0.54740(6) 0.92250(15) 0.86121(8) 0.0202(3) Uani 1 1 d .
C10 C 0.51401(6) 0.83172(15) 0.88413(8) 0.0207(3) Uani 1 1 d .
C11 C 0.46647(6) 0.74947(15) 0.82290(8) 0.0206(3) Uani 1 1 d .
C12 C 0.44600(7) 0.62506(16) 0.83700(9) 0.0250(3) Uani 1 1 d .
H12 H 0.463016 0.590187 0.888741 0.030 Uiso 1 1 calc R
C13 C 0.40178(7) 0.55177(17) 0.77777(9) 0.0274(3) Uani 1 1 d .
H13 H 0.389569 0.467200 0.789172 0.033 Uiso 1 1 calc R
C14 C 0.37516(7) 0.60132(16) 0.70167(8) 0.0246(3) Uani 1 1 d .
C15 C 0.39545(6) 0.72370(16) 0.68657(8) 0.0227(3) Uani 1 1 d .
H15 H 0.377380 0.759074 0.634954 0.027 Uiso 1 1 calc R
C16 C 0.44144(6) 0.79546(15) 0.74501(8) 0.0198(3) Uani 1 1 d .
C17 C 0.28435(7) 0.45842(16) 0.64819(9) 0.0257(3) Uani 1 1 d .
C18 C 0.26001(8) 0.5073(2) 0.69615(10) 0.0411(5) Uani 1 1 d .
H18 H 0.273693 0.590077 0.723107 0.049 Uiso 1 1 calc R
C19 C 0.21518(9) 0.4340(3) 0.70461(12) 0.0655(8) Uani 1 1 d .
H19 H 0.198893 0.466796 0.738192 0.079 Uiso 1 1 calc R
C20 C 0.19411(9) 0.3145(3) 0.66493(15) 0.0730(10) Uani 1 1 d .
H20 H 0.163604 0.265092 0.671007 0.088 Uiso 1 1 calc R
C21 C 0.21801(9) 0.2683(2) 0.61658(16) 0.0614(8) Uani 1 1 d .
H21 H 0.203516 0.186678 0.588641 0.074 Uiso 1 1 calc R
C22 C 0.26259(7) 0.33832(17) 0.60791(12) 0.0384(4) Uani 1 1 d .
H22 H 0.278636 0.304585 0.574260 0.046 Uiso 1 1 calc R
C23 C 0.32791(7) 0.54460(17) 0.56291(9) 0.0267(3) Uani 1 1 d .
C24 C 0.37928(8) 0.52296(18) 0.55219(10) 0.0322(4) Uani 1 1 d .
H24 H 0.414994 0.492080 0.594590 0.039 Uiso 1 1 calc R
C25 C 0.37860(9) 0.54622(19) 0.48006(10) 0.0380(4) Uani 1 1 d .
H25 H 0.413742 0.530689 0.473004 0.046 Uiso 1 1 calc R
C26 C 0.32679(9) 0.5921(2) 0.41809(10) 0.0409(5) Uani 1 1 d .
H26 H 0.326493 0.609673 0.368802 0.049 Uiso 1 1 calc R
C27 C 0.27559(9) 0.6121(2) 0.42847(10) 0.0412(4) Uani 1 1 d .
H27 H 0.239928 0.642642 0.385854 0.049 Uiso 1 1 calc R
C28 C 0.27556(8) 0.58819(19) 0.50039(10) 0.0339(4) Uani 1 1 d .
H28 H 0.240032 0.601518 0.506849 0.041 Uiso 1 1 calc R
C29 C 0.50174(9) 0.7423(2) 1.06402(9) 0.0370(4) Uani 1 1 d .
H29A H 0.472433 0.683127 1.070070 0.055 Uiso 1 1 calc GR
H29B H 0.497024 0.834140 1.079312 0.055 Uiso 1 1 calc GR
H29C H 0.542417 0.710244 1.097406 0.055 Uiso 1 1 calc GR

loop_
_atom_site_aniso_label
_atom_site_aniso_U_11
_atom_site_aniso_U_22
_atom_site_aniso_U_33
_atom_site_aniso_U_23
_atom_site_aniso_U_13
_atom_site_aniso_U_12
O1 0.0368(6) 0.0391(7) 0.0188(5) -0.0020(5) 0.0141(5) -0.0080(5)
N1 0.0288(7) 0.0429(8) 0.0226(6) -0.0098(6) 0.0124(5) -0.0167(6)
C1 0.0235(7) 0.0278(8) 0.0193(7) -0.0003(6) 0.0085(6) 0.0004(6)
C2 0.0340(9) 0.0388(9) 0.0172(7) -0.0043(6) 0.0092(6) -0.0041(7)
C3 0.0310(8) 0.0374(9) 0.0207(7) -0.0080(7) 0.0055(6) -0.0089(7)
C4 0.0234(7) 0.0283(8) 0.0227(7) -0.0047(6) 0.0082(6) -0.0029(6)
C5 0.0299(8) 0.0362(9) 0.0269(8) -0.0055(7) 0.0092(7) -0.0118(7)
C6 0.0264(8) 0.0356(9) 0.0283(8) -0.0012(7) 0.0110(6) -0.0083(7)
C7 0.0254(7) 0.0256(8) 0.0232(7) 0.0007(6) 0.0093(6) -0.0035(6)
C8 0.0184(7) 0.0232(7) 0.0164(6) 0.0003(5) 0.0057(5) -0.0005(5)
C9 0.0182(6) 0.0230(7) 0.0172(6) -0.0014(5) 0.0057(5) 0.0016(5)
C10 0.0195(6) 0.0225(7) 0.0181(6) -0.0011(5) 0.0065(5) 0.0017(6)
C11 0.0186(6) 0.0250(7) 0.0184(6) -0.0027(6) 0.0084(5) -0.0002(6)
C12 0.0263(7) 0.0281(8) 0.0207(7) 0.0012(6) 0.0104(6) -0.0018(6)
C13 0.0298(8) 0.0283(8) 0.0253(7) -0.0010(6) 0.0131(6) -0.0079(6)
C14 0.0214(7) 0.0323(8) 0.0201(7) -0.0061(6) 0.0091(6) -0.0065(6)
C15 0.0193(7) 0.0302(8) 0.0170(6) -0.0003(6) 0.0065(5) -0.0006(6)
C16 0.0178(6) 0.0238(7) 0.0184(6) -0.0006(5) 0.0085(5) 0.0011(5)
C17 0.0202(7) 0.0289(8) 0.0248(7) 0.0037(6) 0.0070(6) -0.0036(6)
C18 0.0317(9) 0.0671(13) 0.0259(8) -0.0028(8) 0.0138(7) -0.0053(9)
C19 0.0299(10) 0.138(3) 0.0316(10) 0.0251(13) 0.0156(8) -0.0014(13)
C20 0.0263(10) 0.104(2) 0.0645(15) 0.0574(15) -0.0022(10) -0.0206(12)
C21 0.0317(10) 0.0366(11) 0.0837(17) 0.0280(11) -0.0043(11) -0.0108(9)
C22 0.0227(8) 0.0247(8) 0.0529(11) 0.0000(8) 0.0027(7) 0.0017(6)
C23 0.0276(8) 0.0312(8) 0.0224(7) -0.0085(6) 0.0121(6) -0.0099(6)
C24 0.0293(8) 0.0398(10) 0.0282(8) -0.0071(7) 0.0131(7) -0.0047(7)
C25 0.0423(10) 0.0436(11) 0.0367(9) -0.0122(8) 0.0253(8) -0.0123(8)
C26 0.0526(11) 0.0475(11) 0.0260(8) -0.0075(8) 0.0202(8) -0.0168(9)
C27 0.0410(10) 0.0478(11) 0.0266(8) -0.0023(8) 0.0073(7) -0.0077(9)
C28 0.0274(8) 0.0431(10) 0.0297(8) -0.0064(7) 0.0113(7) -0.0052(7)
C29 0.0494(10) 0.0448(10) 0.0211(7) -0.0010(7) 0.0195(7) -0.0054(8)

loop_
_atom_type_symbol
_atom_type_description
_atom_type_scat_dispersion_real
_atom_type_scat_dispersion_imag
_atom_type_scat_source
C C 0.0033 0.0016 'International Tables Vol C Tables 4.2.6.8 and 6.1.1.4'
H H 0.0000 0.0000 'International Tables Vol C Tables 4.2.6.8 and 6.1.1.4'
N N 0.0061 0.0033 'International Tables Vol C Tables 4.2.6.8 and 6.1.1.4'
O O 0.0106 0.0060 'International Tables Vol C Tables 4.2.6.8 and 6.1.1.4'

loop_
_geom_angle_atom_site_label_1
_geom_angle_atom_site_label_2
_geom_angle_atom_site_label_3
_geom_angle
_geom_angle_site_symmetry_1
_geom_angle_site_symmetry_3
C1 O1 C29 117.69(13) . .
C14 N1 C23 117.84(13) . .
C17 N1 C14 121.46(13) . .
C17 N1 C23 119.93(13) . .
O1 C1 C2 122.18(13) . .
O1 C1 C10 117.43(13) . .
C2 C1 C10 120.39(14) . .
C1 C2 H2 120.0 . .
C3 C2 C1 120.00(14) . .
C3 C2 H2 120.0 . .
C2 C3 H3 119.0 . .
C2 C3 C4 121.91(15) . .
C4 C3 H3 119.0 . .
C3 C4 C5 119.19(14) . .
C3 C4 C9 118.36(15) . .
C9 C4 C5 122.44(14) . .
C4 C5 H5A 109.1 . .
C4 C5 H5B 109.1 . .
C4 C5 C6 112.53(13) . .
H5A C5 H5B 107.8 . .
C6 C5 H5A 109.1 . .
C6 C5 H5B 109.1 . .
C5 C6 H6A 109.7 . .
C5 C6 H6B 109.7 . .
C5 C6 C7 109.81(14) . .
H6A C6 H6B 108.2 . .
C7 C6 H6A 109.7 . .
C7 C6 H6B 109.7 . .
C6 C7 H7A 109.2 . .
C6 C7 H7B 109.2 . .
C6 C7 C8 112.00(12) . .
H7A C7 H7B 107.9 . .
C8 C7 H7A 109.2 . .
C8 C7 H7B 109.2 . .
C7 C8 C8 111.63(10) . 2_656
C9 C8 C7 112.67(12) . .
C9 C8 C8 108.11(14) . 2_656
C9 C8 C16 109.37(11) . 2_656
C16 C8 C7 107.96(12) 2_656 .
C16 C8 C8 106.93(9) 2_656 2_656
C4 C9 C8 121.08(13) . .
C4 C9 C10 121.02(13) . .
C10 C9 C8 117.80(12) . .
C1 C10 C9 118.25(13) . .
C1 C10 C11 123.12(13) . .
C9 C10 C11 118.61(12) . .
C12 C11 C10 124.23(13) . .
C12 C11 C16 117.16(13) . .
C16 C11 C10 118.57(13) . .
C11 C12 H12 119.0 . .
C13 C12 C11 122.03(14) . .
C13 C12 H12 119.0 . .
C12 C13 H13 119.8 . .
C12 C13 C14 120.36(15) . .
C14 C13 H13 119.8 . .
C13 C14 N1 122.14(14) . .
C13 C14 C15 118.28(13) . .
C15 C14 N1 119.50(13) . .
C14 C15 H15 119.1 . .
C16 C15 C14 121.78(13) . .
C16 C15 H15 119.1 . .
C11 C16 C8 119.57(12) . 2_656
C15 C16 C8 120.20(12) . 2_656
C15 C16 C11 120.23(14) . .
C18 C17 N1 121.35(16) . .
C18 C17 C22 119.20(17) . .
C22 C17 N1 119.45(16) . .
C17 C18 H18 120.3 . .
C17 C18 C19 119.5(2) . .
C19 C18 H18 120.3 . .
C18 C19 H19 119.5 . .
C20 C19 C18 121.0(2) . .
C20 C19 H19 119.5 . .
C19 C20 H20 120.6 . .
C21 C20 C19 118.87(19) . .
C21 C20 H20 120.6 . .
C20 C21 H21 119.5 . .
C20 C21 C22 121.1(2) . .
C22 C21 H21 119.5 . .
C17 C22 H22 119.8 . .
C21 C22 C17 120.4(2) . .
C21 C22 H22 119.8 . .
C24 C23 N1 119.33(15) . .
C28 C23 N1 120.99(15) . .
C28 C23 C24 119.60(15) . .
C23 C24 H24 119.9 . .
C25 C24 C23 120.30(16) . .
C25 C24 H24 119.9 . .
C24 C25 H25 119.9 . .
C24 C25 C26 120.18(17) . .
C26 C25 H25 119.9 . .
C25 C26 H26 120.2 . .
C27 C26 C25 119.53(16) . .
C27 C26 H26 120.2 . .
C26 C27 H27 119.6 . .
C26 C27 C28 120.85(17) . .
C28 C27 H27 119.6 . .
C23 C28 H28 120.2 . .
C27 C28 C23 119.54(17) . .
C27 C28 H28 120.2 . .
O1 C29 H29A 109.5 . .
O1 C29 H29B 109.5 . .
O1 C29 H29C 109.5 . .
H29A C29 H29B 109.5 . .
H29A C29 H29C 109.5 . .
H29B C29 H29C 109.5 . .

loop_
_geom_bond_atom_site_label_1
_geom_bond_atom_site_label_2
_geom_bond_distance
_geom_bond_site_symmetry_2
O1 C1 1.3712(19) .
O1 C29 1.4230(18) .
N1 C14 1.4186(19) .
N1 C17 1.415(2) .
N1 C23 1.428(2) .
C1 C2 1.391(2) .
C1 C10 1.410(2) .
C2 H2 0.9500 .
C2 C3 1.374(2) .
C3 H3 0.9500 .
C3 C4 1.392(2) .
C4 C5 1.512(2) .
C4 C9 1.401(2) .
C5 H5A 0.9900 .
C5 H5B 0.9900 .
C5 C6 1.516(2) .
C6 H6A 0.9900 .
C6 H6B 0.9900 .
C6 C7 1.519(2) .
C7 H7A 0.9900 .
C7 H7B 0.9900 .
C7 C8 1.550(2) .
C8 C8 1.556(3) 2_656
C8 C9 1.5272(19) .
C8 C16 1.534(2) 2_656
C9 C10 1.416(2) .
C10 C11 1.4867(19) .
C11 C12 1.406(2) .
C11 C16 1.4081(19) .
C12 H12 0.9500 .
C12 C13 1.385(2) .
C13 H13 0.9500 .
C13 C14 1.391(2) .
C14 C15 1.393(2) .
C15 H15 0.9500 .
C15 C16 1.390(2) .
C17 C18 1.383(2) .
C17 C22 1.393(2) .
C18 H18 0.9500 .
C18 C19 1.395(3) .
C19 H19 0.9500 .
C19 C20 1.381(4) .
C20 H20 0.9500 .
C20 C21 1.372(4) .
C21 H21 0.9500 .
C21 C22 1.375(3) .
C22 H22 0.9500 .
C23 C24 1.391(2) .
C23 C28 1.390(2) .
C24 H24 0.9500 .
C24 C25 1.384(2) .
C25 H25 0.9500 .
C25 C26 1.386(3) .
C26 H26 0.9500 .
C26 C27 1.381(3) .
C27 H27 0.9500 .
C27 C28 1.388(2) .
C28 H28 0.9500 .
C29 H29A 0.9800 .
C29 H29B 0.9800 .
C29 H29C 0.9800 .

loop_
_geom_torsion_atom_site_label_1
_geom_torsion_atom_site_label_2
_geom_torsion_atom_site_label_3
_geom_torsion_atom_site_label_4
_geom_torsion
_geom_torsion_site_symmetry_1
_geom_torsion_site_symmetry_4
O1 C1 C2 C3 -178.95(16) . .
O1 C1 C10 C9 177.50(13) . .
O1 C1 C10 C11 -0.8(2) . .
N1 C14 C15 C16 -176.16(14) . .
N1 C17 C18 C19 -178.81(17) . .
N1 C17 C22 C21 179.36(16) . .
N1 C23 C24 C25 -176.05(16) . .
N1 C23 C28 C27 175.53(16) . .
C1 C2 C3 C4 0.9(3) . .
C1 C10 C11 C12 -26.7(2) . .
C1 C10 C11 C16 155.75(14) . .
C2 C1 C10 C9 -2.8(2) . .
C2 C1 C10 C11 178.87(15) . .
C2 C3 C4 C5 177.28(17) . .
C2 C3 C4 C9 -1.7(3) . .
C3 C4 C5 C6 157.98(16) . .
C3 C4 C9 C8 -176.17(14) . .
C3 C4 C9 C10 0.1(2) . .
C4 C5 C6 C7 50.61(19) . .
C4 C9 C10 C1 2.1(2) . .
C4 C9 C10 C11 -179.55(13) . .
C5 C4 C9 C8 4.9(2) . .
C5 C4 C9 C10 -178.78(15) . .
C5 C6 C7 C8 -62.16(18) . .
C6 C7 C8 C8 165.02(14) . 2_656
C6 C7 C8 C9 43.15(17) . .
C6 C7 C8 C16 -77.73(15) . 2_656
C7 C8 C9 C4 -14.65(19) . .
C7 C8 C9 C10 168.92(13) . .
C8 C8 C9 C4 -138.49(12) 2_656 .
C8 C8 C9 C10 45.08(13) 2_656 .
C8 C9 C10 C1 178.49(13) . .
C8 C9 C10 C11 -3.12(19) . .
C9 C4 C5 C6 -23.1(2) . .
C9 C10 C11 C12 155.03(14) . .
C9 C10 C11 C16 -22.6(2) . .
C10 C1 C2 C3 1.4(3) . .
C10 C11 C12 C13 -179.59(15) . .
C10 C11 C16 C8 2.4(2) . 2_656
C10 C11 C16 C15 -177.79(13) . .
C11 C12 C13 C14 -1.2(2) . .
C12 C11 C16 C8 -175.35(13) . 2_656
C12 C11 C16 C15 4.5(2) . .
C12 C13 C14 N1 178.62(15) . .
C12 C13 C14 C15 1.9(2) . .
C13 C14 C15 C16 0.6(2) . .
C14 N1 C17 C18 34.3(2) . .
C14 N1 C17 C22 -145.96(16) . .
C14 N1 C23 C24 54.2(2) . .
C14 N1 C23 C28 -122.64(18) . .
C14 C15 C16 C8 175.90(13) . 2_656
C14 C15 C16 C11 -3.9(2) . .
C16 C8 C9 C4 105.43(15) 2_656 .
C16 C8 C9 C10 -71.01(16) 2_656 .
C16 C11 C12 C13 -2.0(2) . .
C17 N1 C14 C13 41.8(2) . .
C17 N1 C14 C15 -141.52(16) . .
C17 N1 C23 C24 -135.75(17) . .
C17 N1 C23 C28 47.4(2) . .
C17 C18 C19 C20 -1.0(3) . .
C18 C17 C22 C21 -0.9(3) . .
C18 C19 C20 C21 0.0(3) . .
C19 C20 C21 C22 0.6(3) . .
C20 C21 C22 C17 -0.2(3) . .
C22 C17 C18 C19 1.4(3) . .
C23 N1 C14 C13 -148.24(16) . .
C23 N1 C14 C15 28.4(2) . .
C23 N1 C17 C18 -135.43(17) . .
C23 N1 C17 C22 44.3(2) . .
C23 C24 C25 C26 0.4(3) . .
C24 C23 C28 C27 -1.3(3) . .
C24 C25 C26 C27 -1.2(3) . .
C25 C26 C27 C28 0.7(3) . .
C26 C27 C28 C23 0.5(3) . .
C28 C23 C24 C25 0.8(3) . .
C29 O1 C1 C2 4.4(2) . .
C29 O1 C1 C10 -175.89(14) . .
